data_7037579
loop_
_publ_author_name
'Zhou, Yang-Yang'
'Yao, Shuang'
'Yan, Jing-Hui'
'Chen, Li'
'Wang, Ting-Ting'
'Wang, Chun-Jie'
'Zhang, Zhi-Ming'

_publ_section_title
;
 Design and synthesis of purely inorganic 3D frameworks composed of
 reduced vanadium clusters and manganese linkers.
;
_journal_issue 47
_journal_name_full 'Dalton transactions (Cambridge, England : 2003)'
_journal_page_first 20435
_journal_page_last 20440
_journal_paper_doi 10.1039/c5dt03397g
_journal_volume 44
_journal_year 2015
_chemical_formula_sum 'H37 Mn4 O61 P V18'
_chemical_formula_weight 2180.95
_chemical_name_systematic
; 
 ? 
;
_space_group_IT_number 142
_symmetry_cell_setting tetragonal
_symmetry_space_group_name_Hall '-I 4bd 2c'
_symmetry_space_group_name_H-M 'I 41/a c d :2'
_atom_sites_solution_hydrogens none
_atom_sites_solution_primary direct
_atom_sites_solution_secondary difmap
_audit_creation_method SHELXL-97
_audit_update_record
;
2015-09-29 deposited with the CCDC.
2015-10-14 downloaded from the CCDC.
;
_cell_angle_alpha 90.00
_cell_angle_beta 90.00
_cell_angle_gamma 90.00
_cell_formula_units_Z 16
_cell_length_a 29.0398(13)
_cell_length_b 29.0398(13)
_cell_length_c 24.4712(19)
_cell_measurement_temperature 293(2)
_cell_measurement_theta_max 25.08
_cell_measurement_theta_min 1.40
_cell_volume 20637(2)
_computing_structure_refinement 'SHELXL-97 (Sheldrick, 1997)'
_computing_structure_solution 'SHELXS-97 (Sheldrick, 1990)'
_diffrn_ambient_temperature 293(2)
_diffrn_measured_fraction_theta_full 0.999
_diffrn_measured_fraction_theta_max 0.999
_diffrn_measurement_device_type 'Bruker APEX area-detector diffractometer'
_diffrn_measurement_method '\f and \w scan'
_diffrn_radiation_monochromator graphite
_diffrn_radiation_source 'fine-focus sealed tube'
_diffrn_radiation_type MoK\a
_diffrn_radiation_wavelength 0.71073
_diffrn_reflns_av_R_equivalents 0.1047
_diffrn_reflns_av_sigmaI/netI 0.0413
_diffrn_reflns_limit_h_max 34
_diffrn_reflns_limit_h_min -34
_diffrn_reflns_limit_k_max 34
_diffrn_reflns_limit_k_min -27
_diffrn_reflns_limit_l_max 28
_diffrn_reflns_limit_l_min -29
_diffrn_reflns_number 57325
_diffrn_reflns_theta_full 25.08
_diffrn_reflns_theta_max 25.08
_diffrn_reflns_theta_min 1.40
_exptl_absorpt_coefficient_mu 4.194
_exptl_absorpt_correction_T_max 0.7302
_exptl_absorpt_correction_T_min 0.4085
_exptl_absorpt_correction_type multi-scan
_exptl_absorpt_process_details 'ABSCOR by T.Higashi    8 March, 1995'
_exptl_crystal_colour brown
_exptl_crystal_density_diffrn 2.808
_exptl_crystal_density_method 'not measured'
_exptl_crystal_description block
_exptl_crystal_F_000 16864
_exptl_crystal_size_max 0.26
_exptl_crystal_size_mid 0.12
_exptl_crystal_size_min 0.08
_refine_diff_density_max 2.381
_refine_diff_density_min -2.227
_refine_diff_density_rms 0.244
_refine_ls_extinction_method none
_refine_ls_goodness_of_fit_ref 0.983
_refine_ls_hydrogen_treatment none
_refine_ls_matrix_type full
_refine_ls_number_parameters 403
_refine_ls_number_reflns 4594
_refine_ls_number_restraints 36
_refine_ls_restrained_S_all 0.987
_refine_ls_R_factor_all 0.0962
_refine_ls_R_factor_gt 0.0626
_refine_ls_shift/su_max 0.000
_refine_ls_shift/su_mean 0.000
_refine_ls_structure_factor_coef Fsqd
_refine_ls_weighting_details 'calc w=1/[\s^2^(Fo^2^)+(0.2000P)^2^+0.0000P] where P=(Fo^2^+2Fc^2^)/3'
_refine_ls_weighting_scheme calc
_refine_ls_wR_factor_gt 0.2128
_refine_ls_wR_factor_ref 0.2562
_reflns_number_gt 3103
_reflns_number_total 4594
_reflns_threshold_expression >2sigma(I)
_cod_data_source_file c5dt03397g2.cif
_cod_data_source_block 1
_cod_depositor_comments
;
The following automatic conversions were performed:

'_symmetry_cell_setting' value 'Tetragonal' changed to 'tetragonal'
according to
/usr/data/users/saulius/crontab/automatic-downloads/current/RSC/lib/dictionaries/cif_core.dic
dictionary named 'cif_core.dic' version 2.4.2 from 2011-04-26.

Automatic conversion script
Id: cif_fix_values 4268 2015-11-12 08:31:59Z antanas 
;
_cod_original_sg_symbol_H-M I41/acd
_cod_database_code 7037579

loop_
_symmetry_equiv_pos_as_xyz
'x, y, z'
'-y+1/4, x+3/4, z+1/4'
'-x+1/2, -y, z+1/2'
'y+1/4, -x+1/4, z+3/4'
'x, -y, -z+1/2'
'y+1/4, x+3/4, -z+3/4'
'-x+1/2, y, -z'
'-y+1/4, -x+1/4, -z+1/4'
'x+1/2, y+1/2, z+1/2'
'-y+3/4, x+5/4, z+3/4'
'-x+1, -y+1/2, z+1'
'y+3/4, -x+3/4, z+5/4'
'x+1/2, -y+1/2, -z+1'
'y+3/4, x+5/4, -z+5/4'
'-x+1, y+1/2, -z+1/2'
'-y+3/4, -x+3/4, -z+3/4'
'-x, -y, -z'
'y-1/4, -x-3/4, -z-1/4'
'x-1/2, y, -z-1/2'
'-y-1/4, x-1/4, -z-3/4'
'-x, y, z-1/2'
'-y-1/4, -x-3/4, z-3/4'
'x-1/2, -y, z'
'y-1/4, x-1/4, z-1/4'
'-x+1/2, -y+1/2, -z+1/2'
'y+1/4, -x-1/4, -z+1/4'
'x, y+1/2, -z'
'-y+1/4, x+1/4, -z-1/4'
'-x+1/2, y+1/2, z'
'-y+1/4, -x-1/4, z-1/4'
'x, -y+1/2, z+1/2'
'y+1/4, x+1/4, z+1/4'

loop_
_atom_site_label
_atom_site_type_symbol
_atom_site_fract_x
_atom_site_fract_y
_atom_site_fract_z
_atom_site_U_iso_or_equiv
_atom_site_adp_type
_atom_site_occupancy
_atom_site_symmetry_multiplicity
_atom_site_calc_flag
_atom_site_refinement_flags
_atom_site_disorder_assembly
_atom_site_disorder_group
V1 V 0.25034(5) 0.79022(5) 0.60283(7) 0.0153(4) Uani 1 1 d . . .
V2 V 0.34083(6) 0.70239(6) 0.60234(7) 0.0187(4) Uani 1 1 d . . .
V3 V 0.16175(6) 0.79185(6) 0.50556(7) 0.0167(4) Uani 1 1 d . . .
V4 V 0.16604(5) 0.70658(5) 0.60838(6) 0.0129(4) Uani 1 1 d . . .
V5 V 0.25608(6) 0.70278(5) 0.66544(7) 0.0157(4) Uani 1 1 d . . .
V6 V 0.2500 0.84042(8) 0.5000 0.0203(6) Uani 1 2 d S . .
V7 V 0.38610(6) 0.70712(6) 0.49052(7) 0.0210(5) Uani 1 1 d . . .
V8 V 0.33666(5) 0.61551(5) 0.49689(6) 0.0159(4) Uani 1 1 d . . .
V9 V 0.24416(5) 0.61669(6) 0.39530(7) 0.0169(4) Uani 1 1 d . . .
V10 V 0.2500 0.56316(10) 0.5000 0.0356(7) Uani 1 2 d S . .
Mn1 Mn 0.19216(5) 0.80510(5) 0.70386(6) 0.0208(4) Uani 1 1 d . . .
Mn2 Mn 0.5000 0.7500 0.48783(16) 0.0645(10) Uani 1 2 d S . .
Mn3 Mn 0.20805(15) 0.95165(13) 0.54257(18) 0.0436(10) Uani 0.50 1 d PU . .
P1 P 0.2500 0.70036(11) 0.5000 0.0128(8) Uani 1 2 d S . .
O1 O 0.2500 0.8978(4) 0.5000 0.047(3) Uani 1 2 d S . .
O2 O 0.2877(2) 0.5957(2) 0.4502(3) 0.0215(15) Uani 1 1 d . . .
O3 O 0.2226(2) 0.7308(2) 0.5403(3) 0.0198(15) Uani 1 1 d . . .
O4 O 0.2843(2) 0.6691(2) 0.5319(3) 0.0226(16) Uani 1 1 d . . .
O5 O 0.2483(2) 0.5769(2) 0.3486(3) 0.0247(16) Uani 1 1 d . . .
O6 O 0.2998(2) 0.5828(2) 0.5545(3) 0.0228(16) Uani 1 1 d . . .
O7 O 0.2500 0.5066(5) 0.5000 0.091(7) Uani 1 2 d S . .
O8 O 0.3772(2) 0.5770(2) 0.4865(3) 0.0271(17) Uani 1 1 d . . .
O9 O 0.2079(2) 0.7497(2) 0.6463(3) 0.0159(14) Uani 1 1 d . . .
O10 O 0.2048(2) 0.8190(2) 0.5547(3) 0.0202(15) Uani 1 1 d . . .
O11 O 0.2135(2) 0.6631(2) 0.6307(3) 0.0187(15) Uani 1 1 d . . .
O12 O 0.2511(2) 0.8301(2) 0.6510(3) 0.0246(16) Uani 1 1 d . . .
O13 O 0.2928(2) 0.8112(2) 0.5474(3) 0.0208(15) Uani 1 1 d . . .
O14 O 0.3571(2) 0.7435(2) 0.5436(3) 0.0203(15) Uani 1 1 d . . .
O15 O 0.3013(2) 0.6573(2) 0.6382(3) 0.0195(15) Uani 1 1 d . . .
O16 O 0.3727(2) 0.6575(2) 0.5494(3) 0.0210(15) Uani 1 1 d . . .
O17 O 0.1279(2) 0.6987(3) 0.6551(3) 0.0262(17) Uani 1 1 d . . .
O18 O 0.3819(3) 0.7068(3) 0.6466(3) 0.0332(19) Uani 1 1 d . . .
O19 O 0.2948(2) 0.7448(2) 0.6280(3) 0.0169(14) Uani 1 1 d . . .
O20 O 0.1358(2) 0.7532(2) 0.5627(3) 0.0205(15) Uani 1 1 d . . .
O21 O 0.2596(2) 0.7002(2) 0.7327(3) 0.0236(16) Uani 1 1 d . . .
O22 O 0.1222(3) 0.8300(3) 0.4995(3) 0.034(2) Uani 1 1 d . . .
O23 O 0.1451(2) 0.6636(2) 0.5529(3) 0.0145(14) Uani 1 1 d U . .
O24 O 0.4425(3) 0.7071(3) 0.4869(4) 0.041(2) Uani 1 1 d . A .
O25 O 0.1360(3) 0.8213(3) 0.6470(4) 0.054(3) Uani 1 1 d . . .
O26 O 0.1403(3) 0.7671(3) 0.7484(3) 0.049(2) Uani 1 1 d . . .
O27 O 0.4628(5) 0.7873(5) 0.4251(6) 0.099(4) Uani 1 1 d U A .
O28 O 0.4799(14) 0.7892(13) 0.5661(18) 0.109(13) Uani 0.40 1 d PU A 1
O28A O 0.4654(8) 0.7992(8) 0.5366(12) 0.096(8) Uiso 0.60 1 d P A 2
O29 O 0.1572(7) 0.9044(6) 0.5690(8) 0.055(5) Uani 0.50 1 d PU . .
O30 O 0.1602(6) 0.9664(9) 0.4808(10) 0.081(8) Uani 0.50 1 d P . .
O31 O 0.2394(10) 0.9286(10) 0.6238(13) 0.111(10) Uani 0.50 1 d PU . .
O1W O 0.1671(5) 0.6762(5) 0.7760(8) 0.129(7) Uani 1 1 d . . .
O2W O 0.3391(15) 0.8814(16) 0.617(3) 0.17(2) Uiso 0.40 1 d P . .
O3W O 0.3801(12) 0.8183(12) 0.6408(15) 0.169(13) Uiso 0.60 1 d P . .

loop_
_atom_site_aniso_label
_atom_site_aniso_U_11
_atom_site_aniso_U_22
_atom_site_aniso_U_33
_atom_site_aniso_U_23
_atom_site_aniso_U_13
_atom_site_aniso_U_12
V1 0.0171(9) 0.0166(8) 0.0121(9) -0.0028(7) 0.0035(6) 0.0006(6)
V2 0.0163(9) 0.0253(9) 0.0145(9) -0.0009(7) 0.0002(7) 0.0043(7)
V3 0.0185(9) 0.0166(9) 0.0151(9) 0.0010(6) 0.0039(7) 0.0047(7)
V4 0.0124(8) 0.0139(8) 0.0125(9) -0.0011(6) 0.0020(6) 0.0004(6)
V5 0.0168(9) 0.0203(9) 0.0101(9) -0.0006(6) -0.0015(6) 0.0012(7)
V6 0.0302(14) 0.0101(11) 0.0206(13) 0.000 0.0047(10) 0.000
V7 0.0137(9) 0.0237(10) 0.0257(10) -0.0063(7) 0.0020(7) -0.0026(7)
V8 0.0187(9) 0.0142(9) 0.0147(9) 0.0009(6) 0.0012(7) 0.0001(7)
V9 0.0164(8) 0.0152(8) 0.0191(9) -0.0024(7) 0.0015(7) -0.0049(7)
V10 0.0403(17) 0.0188(14) 0.0476(19) 0.000 0.0128(14) 0.000
Mn1 0.0205(8) 0.0273(9) 0.0147(8) -0.0062(6) -0.0007(6) 0.0046(7)
Mn2 0.0401(18) 0.0457(19) 0.108(3) 0.000 0.000 -0.0035(15)
Mn3 0.054(2) 0.0276(18) 0.050(2) -0.0033(17) 0.0212(19) 0.0034(17)
P1 0.0124(16) 0.0122(16) 0.0137(18) 0.000 0.0018(13) 0.000
O1 0.081(10) 0.019(6) 0.043(7) 0.000 0.012(7) 0.000
O2 0.022(4) 0.018(4) 0.025(4) -0.004(3) 0.002(3) 0.001(3)
O3 0.022(4) 0.020(3) 0.018(4) -0.004(3) 0.009(3) 0.002(3)
O4 0.026(4) 0.026(4) 0.017(4) 0.005(3) -0.001(3) 0.003(3)
O5 0.026(4) 0.027(4) 0.022(4) -0.011(3) 0.005(3) -0.004(3)
O6 0.019(4) 0.028(4) 0.021(4) 0.008(3) 0.006(3) 0.004(3)
O7 0.063(10) 0.022(7) 0.19(2) 0.000 -0.039(12) 0.000
O8 0.027(4) 0.024(4) 0.030(4) 0.002(3) 0.003(3) 0.009(3)
O9 0.014(3) 0.021(3) 0.013(3) -0.002(3) 0.002(3) 0.006(3)
O10 0.025(4) 0.019(4) 0.017(4) 0.000(3) 0.006(3) 0.005(3)
O11 0.018(3) 0.021(3) 0.017(4) -0.002(3) -0.001(3) 0.007(3)
O12 0.031(4) 0.026(4) 0.017(4) -0.007(3) 0.002(3) 0.000(3)
O13 0.029(4) 0.021(4) 0.012(3) 0.001(3) 0.003(3) -0.005(3)
O14 0.020(3) 0.021(4) 0.020(4) -0.002(3) 0.001(3) -0.004(3)
O15 0.013(3) 0.026(4) 0.019(4) -0.003(3) -0.002(3) 0.004(3)
O16 0.017(3) 0.029(4) 0.017(4) -0.002(3) 0.000(3) 0.003(3)
O17 0.018(4) 0.037(4) 0.024(4) 0.000(3) 0.009(3) -0.001(3)
O18 0.027(4) 0.048(5) 0.025(4) 0.002(4) -0.007(3) 0.001(4)
O19 0.013(3) 0.021(3) 0.016(3) 0.002(3) -0.001(3) 0.001(3)
O20 0.021(4) 0.019(3) 0.022(4) -0.001(3) 0.005(3) 0.007(3)
O21 0.030(4) 0.029(4) 0.012(4) -0.001(3) -0.002(3) 0.010(3)
O22 0.038(4) 0.028(4) 0.034(5) 0.014(3) 0.011(4) 0.020(4)
O23 0.011(3) 0.015(3) 0.017(3) 0.002(2) 0.001(2) 0.001(2)
O24 0.014(4) 0.049(5) 0.062(6) 0.003(4) 0.008(4) -0.009(4)
O25 0.053(6) 0.079(7) 0.030(5) -0.024(5) -0.015(4) 0.036(5)
O26 0.051(6) 0.061(6) 0.036(5) -0.005(4) 0.011(4) -0.019(5)
O27 0.104(6) 0.088(6) 0.106(6) 0.009(4) -0.005(5) 0.009(4)
O28 0.110(14) 0.109(14) 0.107(14) 0.001(5) 0.002(5) -0.001(5)
O29 0.056(6) 0.047(6) 0.061(7) -0.009(5) 0.020(5) -0.003(5)
O30 0.029(10) 0.108(18) 0.106(19) -0.060(16) -0.037(12) 0.019(11)
O31 0.113(11) 0.110(11) 0.111(11) -0.002(5) -0.002(5) 0.010(5)
O1W 0.069(9) 0.105(12) 0.214(19) 0.014(12) -0.059(11) -0.019(9)

loop_
_atom_type_symbol
_atom_type_description
_atom_type_scat_dispersion_real
_atom_type_scat_dispersion_imag
_atom_type_scat_source
O O 0.0106 0.0060 'International Tables Vol C Tables 4.2.6.8 and 6.1.1.4'
H H 0.0000 0.0000 'International Tables Vol C Tables 4.2.6.8 and 6.1.1.4'
P P 0.1023 0.0942 'International Tables Vol C Tables 4.2.6.8 and 6.1.1.4'
Mn Mn 0.3368 0.7283 'International Tables Vol C Tables 4.2.6.8 and 6.1.1.4'
V V 0.3005 0.5294 'International Tables Vol C Tables 4.2.6.8 and 6.1.1.4'

loop_
_geom_angle_atom_site_label_1
_geom_angle_atom_site_label_2
_geom_angle_atom_site_label_3
_geom_angle
_geom_angle_site_symmetry_1
_geom_angle_site_symmetry_3
O12 V1 O13 105.7(3) . .
O12 V1 O19 103.9(3) . .
O13 V1 O19 90.8(3) . .
O12 V1 O10 98.0(3) . .
O13 V1 O10 82.7(3) . .
O19 V1 O10 158.1(3) . .
O12 V1 O9 92.4(3) . .
O13 V1 O9 161.5(3) . .
O19 V1 O9 80.9(3) . .
O10 V1 O9 98.9(3) . .
O12 V1 O3 161.2(3) . .
O13 V1 O3 89.6(3) . .
O19 V1 O3 86.5(3) . .
O10 V1 O3 72.7(3) . .
O9 V1 O3 73.5(2) . .
O12 V1 V5 103.3(3) . .
O13 V1 V5 126.6(2) . .
O19 V1 V5 38.75(19) . .
O10 V1 V5 135.5(2) . .
O9 V1 V5 42.29(18) . .
O3 V1 V5 74.80(16) . .
O18 V2 O19 104.1(4) . .
O18 V2 O14 105.6(4) . .
O19 V2 O14 90.9(3) . .
O18 V2 O15 100.7(3) . .
O19 V2 O15 82.8(3) . .
O14 V2 O15 153.6(3) . .
O18 V2 O16 98.1(3) . .
O19 V2 O16 157.5(3) . .
O14 V2 O16 79.2(3) . .
O15 V2 O16 97.0(3) . .
O18 V2 V5 105.6(3) . .
O19 V2 V5 40.1(2) . .
O14 V2 V5 127.0(2) . .
O15 V2 V5 42.71(19) . .
O16 V2 V5 135.9(2) . .
O18 V2 V7 106.3(3) . .
O19 V2 V7 124.4(2) . .
O14 V2 V7 36.4(2) . .
O15 V2 V7 133.6(2) . .
O16 V2 V7 42.87(19) . .
V5 V2 V7 147.65(8) . .
O22 V3 O10 104.1(4) . .
O22 V3 O14 104.0(4) . 7_556
O10 V3 O14 151.8(3) . 7_556
O22 V3 O13 103.1(3) . 7_556
O10 V3 O13 81.6(3) . 7_556
O14 V3 O13 89.3(3) 7_556 7_556
O22 V3 O20 100.8(3) . .
O10 V3 O20 92.2(3) . .
O14 V3 O20 85.4(3) 7_556 .
O13 V3 O20 156.1(3) 7_556 .
O22 V3 V7 104.6(3) . 7_556
O10 V3 V7 131.4(2) . 7_556
O14 V3 V7 41.3(2) 7_556 7_556
O13 V3 V7 127.7(2) 7_556 7_556
O20 V3 V7 44.2(2) . 7_556
O22 V3 V6 106.9(3) . .
O10 V3 V6 41.9(2) . .
O14 V3 V6 124.7(2) 7_556 .
O13 V3 V6 39.7(2) 7_556 .
O20 V3 V6 130.5(2) . .
V7 V3 V6 148.30(8) 7_556 .
O17 V4 O23 100.9(3) . .
O17 V4 O11 101.2(3) . .
O23 V4 O11 90.1(3) . .
O17 V4 O20 101.3(3) . .
O23 V4 O20 84.6(3) . .
O11 V4 O20 157.5(3) . .
O17 V4 O9 100.4(3) . .
O23 V4 O9 158.1(3) . .
O11 V4 O9 81.0(3) . .
O20 V4 O9 96.0(3) . .
O17 V4 O3 171.5(3) . .
O23 V4 O3 85.3(2) . .
O11 V4 O3 84.4(3) . .
O20 V4 O3 73.4(2) . .
O9 V4 O3 74.0(2) . .
O17 V4 V7 103.8(3) . 7_556
O23 V4 V7 40.96(18) . 7_556
O11 V4 V7 128.1(2) . 7_556
O20 V4 V7 43.7(2) . 7_556
O9 V4 V7 136.1(2) . 7_556
O3 V4 V7 77.11(17) . 7_556
O17 V4 V5 105.5(3) . .
O23 V4 V5 125.52(19) . .
O11 V4 V5 38.7(2) . .
O20 V4 V5 133.4(2) . .
O9 V4 V5 42.28(19) . .
O3 V4 V5 74.87(17) . .
V7 V4 V5 150.09(7) 7_556 .
O21 V5 O19 118.3(3) . .
O21 V5 O11 117.5(3) . .
O19 V5 O11 124.3(3) . .
O21 V5 O15 105.3(3) . .
O19 V5 O15 82.7(3) . .
O11 V5 O15 82.9(3) . .
O21 V5 O9 107.9(3) . .
O19 V5 O9 82.1(3) . .
O11 V5 O9 81.6(3) . .
O15 V5 O9 146.8(3) . .
O21 V5 V2 118.5(3) . .
O19 V5 V2 40.8(2) . .
O11 V5 V2 108.2(2) . .
O15 V5 V2 41.9(2) . .
O9 V5 V2 117.93(19) . .
O21 V5 V9 118.1(3) . 7_556
O19 V5 V9 107.9(2) . 7_556
O11 V5 V9 41.02(19) . 7_556
O15 V5 V9 41.90(19) . 7_556
O9 V5 V9 117.5(2) . 7_556
V2 V5 V9 74.16(6) . 7_556
O21 V5 V4 121.7(3) . .
O19 V5 V4 105.7(2) . .
O11 V5 V4 40.10(19) . .
O15 V5 V4 116.8(2) . .
O9 V5 V4 41.50(19) . .
V2 V5 V4 119.78(7) . .
V9 V5 V4 77.84(6) 7_556 .
O21 V5 V1 123.8(3) . .
O19 V5 V1 39.94(19) . .
O11 V5 V1 104.6(2) . .
O15 V5 V1 115.7(2) . .
O9 V5 V1 42.30(19) . .
V2 V5 V1 77.10(6) . .
V9 V5 V1 118.11(7) 7_556 .
V4 V5 V1 71.09(6) . .
O1 V6 O13 116.5(2) . 7_556
O1 V6 O13 116.5(2) . .
O13 V6 O13 127.0(4) 7_556 .
O1 V6 O10 108.3(2) . .
O13 V6 O10 80.7(3) 7_556 .
O13 V6 O10 83.1(3) . .
O1 V6 O10 108.3(2) . 7_556
O13 V6 O10 83.1(3) 7_556 7_556
O13 V6 O10 80.7(3) . 7_556
O10 V6 O10 143.3(4) . 7_556
O1 V6 V1 120.08(5) . 7_556
O13 V6 V1 41.1(2) 7_556 7_556
O13 V6 V1 107.9(2) . 7_556
O10 V6 V1 115.3(2) . 7_556
O10 V6 V1 42.1(2) 7_556 7_556
O1 V6 V3 118.79(5) . .
O13 V6 V3 40.6(2) 7_556 .
O13 V6 V3 109.2(2) . .
O10 V6 V3 40.1(2) . .
O10 V6 V3 117.5(2) 7_556 .
V1 V6 V3 78.22(6) 7_556 .
O1 V6 V3 118.79(5) . 7_556
O13 V6 V3 109.2(2) 7_556 7_556
O13 V6 V3 40.6(2) . 7_556
O10 V6 V3 117.5(2) . 7_556
O10 V6 V3 40.1(2) 7_556 7_556
V1 V6 V3 73.82(6) 7_556 7_556
V3 V6 V3 122.42(10) . 7_556
O24 V7 O14 119.1(4) . .
O24 V7 O23 116.8(4) . 7_556
O14 V7 O23 123.5(3) . 7_556
O24 V7 O20 106.7(4) . 7_556
O14 V7 O20 86.0(3) . 7_556
O23 V7 O20 85.9(3) 7_556 7_556
O24 V7 O16 103.0(4) . .
O14 V7 O16 79.9(3) . .
O23 V7 O16 80.5(3) 7_556 .
O20 V7 O16 150.3(3) 7_556 .
O24 V7 V3 119.5(3) . 7_556
O14 V7 V3 42.7(2) . 7_556
O23 V7 V3 111.5(2) 7_556 7_556
O20 V7 V3 43.40(19) 7_556 7_556
O16 V7 V3 119.19(19) . 7_556
O24 V7 V4 119.0(4) . 7_556
O14 V7 V4 110.6(2) . 7_556
O23 V7 V4 42.5(2) 7_556 7_556
O20 V7 V4 43.36(19) 7_556 7_556
O16 V7 V4 119.0(2) . 7_556
V3 V7 V4 76.87(6) 7_556 7_556
O24 V7 V8 118.4(3) . .
O14 V7 V8 104.3(2) . .
O23 V7 V8 37.90(19) 7_556 .
O20 V7 V8 118.5(2) 7_556 .
O16 V7 V8 42.69(19) . .
V3 V7 V8 122.00(7) 7_556 .
V4 V7 V8 77.72(6) 7_556 .
O24 V7 V2 118.7(4) . .
O14 V7 V2 37.6(2) . .
O23 V7 V2 105.6(2) 7_556 .
O20 V7 V2 119.0(2) 7_556 .
O16 V7 V2 42.39(18) . .
V3 V7 V2 78.23(6) 7_556 .
V4 V7 V2 122.25(7) 7_556 .
V8 V7 V2 73.06(6) . .
O8 V8 O2 103.6(3) . .
O8 V8 O23 101.4(3) . 7_556
O2 V8 O23 92.5(3) . 7_556
O8 V8 O6 99.7(3) . .
O2 V8 O6 83.2(3) . .
O23 V8 O6 158.8(3) 7_556 .
O8 V8 O16 97.9(3) . .
O2 V8 O16 158.3(3) . .
O23 V8 O16 80.0(3) 7_556 .
O6 V8 O16 96.5(3) . .
O8 V8 O4 167.3(3) . .
O2 V8 O4 86.3(3) . .
O23 V8 O4 85.9(2) 7_556 .
O6 V8 O4 73.2(3) . .
O16 V8 O4 73.0(2) . .
O8 V8 V10 105.4(3) . .
O2 V8 V10 39.1(2) . .
O23 V8 V10 128.75(19) 7_556 .
O6 V8 V10 44.0(2) . .
O16 V8 V10 136.5(2) . .
O4 V8 V10 77.15(18) . .
O8 V8 V7 104.5(3) . .
O2 V8 V7 125.9(2) . .
O23 V8 V7 36.90(18) 7_556 .
O6 V8 V7 134.8(2) . .
O16 V8 V7 43.12(19) . .
O4 V8 V7 75.10(18) . .
V10 V8 V7 149.48(8) . .
O5 V9 O11 102.5(3) . 7_556
O5 V9 O2 102.4(3) . .
O11 V9 O2 91.9(3) 7_556 .
O5 V9 O15 100.6(3) . 7_556
O11 V9 O15 82.6(3) 7_556 7_556
O2 V9 O15 157.0(3) . 7_556
O5 V9 O6 97.3(3) . 7_556
O11 V9 O6 159.9(3) 7_556 7_556
O2 V9 O6 80.7(3) . 7_556
O15 V9 O6 97.0(3) 7_556 7_556
O5 V9 V5 104.5(3) . 7_556
O11 V9 V5 40.0(2) 7_556 7_556
O2 V9 V5 128.6(2) . 7_556
O15 V9 V5 42.64(19) 7_556 7_556
O6 V9 V5 136.5(2) 7_556 7_556
O5 V9 V10 103.2(3) . .
O11 V9 V10 127.4(2) 7_556 .
O2 V9 V10 37.9(2) . .
O15 V9 V10 135.2(2) 7_556 .
O6 V9 V10 42.8(2) 7_556 .
V5 V9 V10 151.82(8) 7_556 .
O7 V10 O2 120.0(2) . 7_556
O7 V10 O2 120.0(2) . .
O2 V10 O2 120.0(4) 7_556 .
O7 V10 O6 106.2(2) . 7_556
O2 V10 O6 82.6(3) 7_556 7_556
O2 V10 O6 81.4(3) . 7_556
O7 V10 O6 106.2(2) . .
O2 V10 O6 81.4(3) 7_556 .
O2 V10 O6 82.6(3) . .
O6 V10 O6 147.7(4) 7_556 .
O7 V10 V8 121.12(6) . 7_556
O2 V10 V8 39.6(2) 7_556 7_556
O2 V10 V8 104.7(2) . 7_556
O6 V10 V8 43.02(19) 7_556 7_556
O6 V10 V8 116.3(2) . 7_556
O7 V10 V8 121.12(6) . .
O2 V10 V8 104.7(2) 7_556 .
O2 V10 V8 39.6(2) . .
O6 V10 V8 116.3(2) 7_556 .
O6 V10 V8 43.02(19) . .
V8 V10 V8 117.75(11) 7_556 .
O7 V10 V9 121.19(5) . 7_556
O2 V10 V9 39.1(2) 7_556 7_556
O2 V10 V9 105.0(2) . 7_556
O6 V10 V9 116.8(2) 7_556 7_556
O6 V10 V9 42.28(19) . 7_556
V8 V10 V9 76.03(6) 7_556 7_556
V8 V10 V9 72.91(6) . 7_556
O7 V10 V9 121.19(5) . .
O2 V10 V9 105.0(2) 7_556 .
O2 V10 V9 39.1(2) . .
O6 V10 V9 42.28(19) 7_556 .
O6 V10 V9 116.8(2) . .
V8 V10 V9 72.91(6) 7_556 .
V8 V10 V9 76.03(6) . .
V9 V10 V9 117.62(11) 7_556 .
O21 Mn1 O26 93.1(3) 25_566 .
O21 Mn1 O9 106.4(3) 25_566 .
O26 Mn1 O9 95.4(3) . .
O21 Mn1 O8 88.1(3) 25_566 22_676
O26 Mn1 O8 95.6(3) . 22_676
O9 Mn1 O8 161.2(3) . 22_676
O21 Mn1 O25 169.0(3) 25_566 .
O26 Mn1 O25 84.9(4) . .
O9 Mn1 O25 84.6(3) . .
O8 Mn1 O25 81.3(3) 22_676 .
O21 Mn1 O12 86.7(3) 25_566 .
O26 Mn1 O12 167.9(3) . .
O9 Mn1 O12 73.1(2) . .
O8 Mn1 O12 96.4(3) 22_676 .
O25 Mn1 O12 97.5(3) . .
O24 Mn2 O24 178.8(6) 11_564 .
O24 Mn2 O28A 89.0(7) 11_564 .
O24 Mn2 O28A 91.7(7) . .
O24 Mn2 O28A 91.7(7) 11_564 11_564
O24 Mn2 O28A 89.0(7) . 11_564
O28A Mn2 O28A 111.3(15) . 11_564
O24 Mn2 O28 85.2(10) 11_564 .
O24 Mn2 O28 95.8(10) . .
O28A Mn2 O28 22.6(11) . .
O28A Mn2 O28 89.2(14) 11_564 .
O24 Mn2 O28 95.8(10) 11_564 11_564
O24 Mn2 O28 85.2(10) . 11_564
O28A Mn2 O28 89.2(14) . 11_564
O28A Mn2 O28 22.6(11) 11_564 11_564
O28 Mn2 O28 68(2) . 11_564
O24 Mn2 O27 95.3(5) 11_564 .
O24 Mn2 O27 83.8(5) . .
O28A Mn2 O27 79.9(8) . .
O28A Mn2 O27 166.9(8) 11_564 .
O28 Mn2 O27 102.4(11) . .
O28 Mn2 O27 164.2(11) 11_564 .
O24 Mn2 O27 83.8(5) 11_564 11_564
O24 Mn2 O27 95.3(5) . 11_564
O28A Mn2 O27 166.9(8) . 11_564
O28A Mn2 O27 79.9(8) 11_564 11_564
O28 Mn2 O27 164.2(11) . 11_564
O28 Mn2 O27 102.4(11) 11_564 11_564
O27 Mn2 O27 89.8(8) . 11_564
O30 Mn3 O29 83.7(10) . .
O30 Mn3 O5 90.5(6) . 22_676
O29 Mn3 O5 85.3(5) . 22_676
O30 Mn3 O1 99.7(6) . .
O29 Mn3 O1 93.9(6) . .
O5 Mn3 O1 169.7(3) 22_676 .
O30 Mn3 O7 83.2(8) . 27_556
O29 Mn3 O7 166.8(6) . 27_556
O5 Mn3 O7 93.9(3) 22_676 27_556
O1 Mn3 O7 89.1(4) . 27_556
O30 Mn3 O31 161.8(11) . .
O29 Mn3 O31 79.8(9) . .
O5 Mn3 O31 80.7(8) 22_676 .
O1 Mn3 O31 89.1(8) . .
O7 Mn3 O31 113.1(8) 27_556 .
O30 Mn3 Mn3 92.0(7) . 7_556
O29 Mn3 Mn3 136.7(5) . 7_556
O5 Mn3 Mn3 137.9(2) 22_676 7_556
O1 Mn3 Mn3 44.3(2) . 7_556
O7 Mn3 Mn3 44.9(3) 27_556 7_556
O31 Mn3 Mn3 105.2(8) . 7_556
O3 P1 O3 110.2(5) 7_556 .
O3 P1 O4 110.1(4) 7_556 7_556
O3 P1 O4 109.0(4) . 7_556
O3 P1 O4 109.0(4) 7_556 .
O3 P1 O4 110.1(4) . .
O4 P1 O4 108.6(6) 7_556 .
V6 O1 Mn3 134.3(2) . 7_556
V6 O1 Mn3 134.3(2) . .
Mn3 O1 Mn3 91.4(5) 7_556 .
V10 O2 V8 101.2(3) . .
V10 O2 V9 103.0(3) . .
V8 O2 V9 143.4(4) . .
P1 O3 V1 129.4(4) . .
P1 O3 V4 128.1(4) . .
V1 O3 V4 89.9(2) . .
P1 O4 V8 128.3(4) . .
V9 O5 Mn3 142.9(4) . 30_665
V8 O6 V9 122.1(4) . 7_556
V8 O6 V10 92.9(3) . .
V9 O6 V10 94.9(3) 7_556 .
V10 O7 Mn3 134.9(3) . 27_546
V10 O7 Mn3 134.9(3) . 29_545
Mn3 O7 Mn3 90.3(5) 27_546 29_545
V8 O8 Mn1 150.6(4) . 30_665
V4 O9 V1 120.0(3) . .
V4 O9 V5 96.2(3) . .
V1 O9 V5 95.4(3) . .
V4 O9 Mn1 129.7(3) . .
V1 O9 Mn1 92.2(3) . .
V5 O9 Mn1 119.7(3) . .
V3 O10 V1 130.2(4) . .
V3 O10 V6 98.0(3) . .
V1 O10 V6 95.4(3) . .
V5 O11 V9 99.0(3) . 7_556
V5 O11 V4 101.2(3) . .
V9 O11 V4 144.1(4) 7_556 .
V1 O12 Mn1 99.9(3) . .
V6 O13 V1 98.8(3) . .
V6 O13 V3 99.7(3) . 7_556
V1 O13 V3 144.5(4) . 7_556
V7 O14 V2 106.1(3) . .
V7 O14 V3 96.1(3) . 7_556
V2 O14 V3 147.9(4) . 7_556
V2 O15 V9 128.0(4) . 7_556
V2 O15 V5 95.4(3) . .
V9 O15 V5 95.5(3) 7_556 .
V2 O16 V8 122.7(3) . .
V2 O16 V7 94.7(3) . .
V8 O16 V7 94.2(3) . .
V5 O19 V2 99.0(3) . .
V5 O19 V1 101.3(3) . .
V2 O19 V1 142.4(4) . .
V3 O20 V4 129.4(3) . .
V3 O20 V7 92.4(3) . 7_556
V4 O20 V7 93.0(3) . 7_556
V5 O21 Mn1 141.6(4) . 25_566
V7 O23 V8 105.2(3) 7_556 7_556
V7 O23 V4 96.5(3) 7_556 .
V8 O23 V4 145.3(3) 7_556 .
V7 O24 Mn2 143.1(5) . .

loop_
_geom_bond_atom_site_label_1
_geom_bond_atom_site_label_2
_geom_bond_distance
_geom_bond_site_symmetry_2
V1 O12 1.654(7) .
V1 O13 1.933(7) .
V1 O19 1.944(6) .
V1 O10 1.958(7) .
V1 O9 2.008(7) .
V1 O3 2.443(7) .
V1 V5 2.970(2) .
V2 O18 1.616(7) .
V2 O19 1.924(6) .
V2 O14 1.928(7) .
V2 O15 1.950(7) .
V2 O16 2.056(7) .
V2 V5 2.905(2) .
V2 V7 3.039(2) .
V3 O22 1.603(7) .
V3 O10 1.906(7) .
V3 O14 1.927(7) 7_556
V3 O13 1.933(7) 7_556
V3 O20 1.944(7) .
V3 V7 2.827(2) 7_556
V3 V6 2.928(2) .
V4 O17 1.608(7) .
V4 O23 1.942(6) .
V4 O11 1.948(6) .
V4 O20 1.963(7) .
V4 O9 1.977(7) .
V4 O3 2.444(6) .
V4 V7 2.855(2) 7_556
V4 V5 2.966(2) .
V5 O21 1.651(7) .
V5 O19 1.896(7) .
V5 O11 1.892(7) .
V5 O15 1.979(7) .
V5 O9 2.007(6) .
V5 V9 2.909(2) 7_556
V6 O1 1.667(11) .
V6 O13 1.899(7) 7_556
V6 O13 1.899(7) .
V6 O10 1.975(7) .
V6 O10 1.975(7) 7_556
V6 V1 2.908(2) 7_556
V6 V3 2.928(2) 7_556
V7 O24 1.641(8) .
V7 O14 1.875(7) .
V7 O23 1.883(6) 7_556
V7 O20 1.974(7) 7_556
V7 O16 2.075(7) .
V7 V3 2.827(2) 7_556
V7 V4 2.855(2) 7_556
V7 V8 3.027(2) .
V8 O8 1.642(7) .
V8 O2 1.913(7) .
V8 O23 1.927(6) 7_556
V8 O6 2.009(7) .
V8 O16 2.058(7) .
V8 O4 2.338(7) .
V8 V10 2.941(2) .
V9 O5 1.631(7) .
V9 O11 1.933(6) 7_556
V9 O2 1.942(7) .
V9 O15 1.951(7) 7_556
V9 O6 2.027(7) 7_556
V9 V5 2.909(2) 7_556
V9 V10 3.001(2) .
V10 O7 1.644(13) .
V10 O2 1.892(7) 7_556
V10 O2 1.892(7) .
V10 O6 2.047(7) 7_556
V10 O6 2.047(7) .
V10 V8 2.941(2) 7_556
V10 V9 3.001(2) 7_556
Mn1 O21 2.096(7) 25_566
Mn1 O26 2.162(9) .
Mn1 O9 2.187(6) .
Mn1 O8 2.195(7) 22_676
Mn1 O25 2.196(9) .
Mn1 O12 2.265(7) .
Mn2 O24 2.082(7) 11_564
Mn2 O24 2.082(7) .
Mn2 O28A 2.11(2) .
Mn2 O28A 2.11(2) 11_564
Mn2 O28 2.30(4) .
Mn2 O28 2.30(4) 11_564
Mn2 O27 2.168(14) .
Mn2 O27 2.168(14) 11_564
Mn3 O30 2.10(2) .
Mn3 O29 2.117(19) .
Mn3 O5 2.240(8) 22_676
Mn3 O1 2.239(9) .
Mn3 O7 2.261(10) 27_556
Mn3 O31 2.29(3) .
Mn3 Mn3 3.206(8) 7_556
P1 O3 1.544(6) 7_556
P1 O3 1.544(6) .
P1 O4 1.558(7) 7_556
P1 O4 1.558(7) .
O1 Mn3 2.239(9) 7_556
O5 Mn3 2.240(8) 30_665
O6 V9 2.027(7) 7_556
O7 Mn3 2.261(10) 27_546
O7 Mn3 2.261(10) 29_545
O8 Mn1 2.195(7) 30_665
O11 V9 1.933(6) 7_556
O13 V3 1.933(7) 7_556
O14 V3 1.927(7) 7_556
O15 V9 1.951(7) 7_556
O20 V7 1.974(7) 7_556
O21 Mn1 2.096(7) 25_566
O23 V7 1.883(6) 7_556
O23 V8 1.927(6) 7_556
O2W O2W 1.28(9) 8_666

loop_
_geom_torsion_atom_site_label_1
_geom_torsion_atom_site_label_2
_geom_torsion_atom_site_label_3
_geom_torsion_atom_site_label_4
_geom_torsion
_geom_torsion_site_symmetry_1
_geom_torsion_site_symmetry_4
O18 V2 V5 O21 -7.8(4) . .
O19 V2 V5 O21 -101.3(4) . .
O14 V2 V5 O21 -131.9(4) . .
O15 V2 V5 O21 81.2(4) . .
O16 V2 V5 O21 112.0(4) . .
V7 V2 V5 O21 -177.8(3) . .
O18 V2 V5 O19 93.5(4) . .
O14 V2 V5 O19 -30.6(4) . .
O15 V2 V5 O19 -177.5(4) . .
O16 V2 V5 O19 -146.7(4) . .
V7 V2 V5 O19 -76.5(3) . .
O18 V2 V5 O11 -144.8(4) . .
O19 V2 V5 O11 121.7(4) . .
O14 V2 V5 O11 91.1(3) . .
O15 V2 V5 O11 -55.8(3) . .
O16 V2 V5 O11 -25.0(4) . .
V7 V2 V5 O11 45.2(3) . .
O18 V2 V5 O15 -89.0(4) . .
O19 V2 V5 O15 177.5(4) . .
O14 V2 V5 O15 146.9(4) . .
O16 V2 V5 O15 30.8(4) . .
V7 V2 V5 O15 101.0(3) . .
O18 V2 V5 O9 125.2(4) . .
O19 V2 V5 O9 31.7(4) . .
O14 V2 V5 O9 1.1(3) . .
O15 V2 V5 O9 -145.8(4) . .
O16 V2 V5 O9 -115.0(4) . .
V7 V2 V5 O9 -44.8(3) . .
O18 V2 V5 V9 -121.6(3) . 7_556
O19 V2 V5 V9 144.9(3) . 7_556
O14 V2 V5 V9 114.3(3) . 7_556
O15 V2 V5 V9 -32.6(3) . 7_556
O16 V2 V5 V9 -1.8(3) . 7_556
V7 V2 V5 V9 68.37(14) . 7_556
O18 V2 V5 V4 172.9(3) . .
O19 V2 V5 V4 79.4(3) . .
O14 V2 V5 V4 48.8(3) . .
O15 V2 V5 V4 -98.1(3) . .
O16 V2 V5 V4 -67.3(3) . .
V7 V2 V5 V4 2.87(18) . .
O18 V2 V5 V1 113.8(3) . .
O19 V2 V5 V1 20.3(3) . .
O14 V2 V5 V1 -10.3(3) . .
O15 V2 V5 V1 -157.2(3) . .
O16 V2 V5 V1 -126.4(3) . .
V7 V2 V5 V1 -56.20(14) . .
O17 V4 V5 O21 -7.5(4) . .
O23 V4 V5 O21 -123.6(4) . .
O11 V4 V5 O21 -96.2(4) . .
O20 V4 V5 O21 115.4(4) . .
O9 V4 V5 O21 81.1(4) . .
O3 V4 V5 O21 163.7(3) . .
V7 V4 V5 O21 -175.2(3) 7_556 .
O17 V4 V5 O19 -146.3(4) . .
O23 V4 V5 O19 97.6(3) . .
O11 V4 V5 O19 125.0(4) . .
O20 V4 V5 O19 -23.5(4) . .
O9 V4 V5 O19 -57.8(3) . .
O3 V4 V5 O19 24.9(3) . .
V7 V4 V5 O19 45.9(3) 7_556 .
O17 V4 V5 O11 88.7(4) . .
O23 V4 V5 O11 -27.4(4) . .
O20 V4 V5 O11 -148.5(4) . .
O9 V4 V5 O11 177.2(4) . .
O3 V4 V5 O11 -100.1(3) . .
V7 V4 V5 O11 -79.1(3) 7_556 .
O17 V4 V5 O15 124.0(4) . .
O23 V4 V5 O15 7.9(3) . .
O11 V4 V5 O15 35.3(4) . .
O20 V4 V5 O15 -113.2(3) . .
O9 V4 V5 O15 -147.5(4) . .
O3 V4 V5 O15 -64.8(3) . .
V7 V4 V5 O15 -43.8(3) 7_556 .
O17 V4 V5 O9 -88.5(4) . .
O23 V4 V5 O9 155.4(4) . .
O11 V4 V5 O9 -177.2(4) . .
O20 V4 V5 O9 34.3(4) . .
O3 V4 V5 O9 82.7(3) . .
V7 V4 V5 O9 103.7(3) 7_556 .
O17 V4 V5 V2 171.8(3) . .
O23 V4 V5 V2 55.7(2) . .
O11 V4 V5 V2 83.1(3) . .
O20 V4 V5 V2 -65.3(3) . .
O9 V4 V5 V2 -99.7(3) . .
O3 V4 V5 V2 -17.00(17) . .
V7 V4 V5 V2 4.04(18) 7_556 .
O17 V4 V5 V9 108.2(3) . 7_556
O23 V4 V5 V9 -7.9(2) . 7_556
O11 V4 V5 V9 19.5(3) . 7_556
O20 V4 V5 V9 -128.9(3) . 7_556
O9 V4 V5 V9 -163.2(3) . 7_556
O3 V4 V5 V9 -80.58(16) . 7_556
V7 V4 V5 V9 -59.54(15) 7_556 7_556
O17 V4 V5 V1 -126.1(3) . .
O23 V4 V5 V1 117.8(2) . .
O11 V4 V5 V1 145.2(3) . .
O20 V4 V5 V1 -3.2(3) . .
O9 V4 V5 V1 -37.6(3) . .
O3 V4 V5 V1 45.10(16) . .
V7 V4 V5 V1 66.14(14) 7_556 .
O12 V1 V5 O21 -0.6(4) . .
O13 V1 V5 O21 120.9(4) . .
O19 V1 V5 O21 95.1(4) . .
O10 V1 V5 O21 -117.0(4) . .
O9 V1 V5 O21 -79.2(4) . .
O3 V1 V5 O21 -161.2(3) . .
O12 V1 V5 O19 -95.7(4) . .
O13 V1 V5 O19 25.8(4) . .
O10 V1 V5 O19 147.9(4) . .
O9 V1 V5 O19 -174.3(4) . .
O3 V1 V5 O19 103.7(4) . .
O12 V1 V5 O11 137.8(3) . .
O13 V1 V5 O11 -100.7(3) . .
O19 V1 V5 O11 -126.5(4) . .
O10 V1 V5 O11 21.4(4) . .
O9 V1 V5 O11 59.2(3) . .
O3 V1 V5 O11 -22.8(3) . .
O12 V1 V5 O15 -133.1(3) . .
O13 V1 V5 O15 -11.6(3) . .
O19 V1 V5 O15 -37.4(4) . .
O10 V1 V5 O15 110.5(4) . .
O9 V1 V5 O15 148.3(4) . .
O3 V1 V5 O15 66.3(3) . .
O12 V1 V5 O9 78.6(4) . .
O13 V1 V5 O9 -159.9(4) . .
O19 V1 V5 O9 174.3(4) . .
O10 V1 V5 O9 -37.8(4) . .
O3 V1 V5 O9 -82.0(3) . .
O12 V1 V5 V2 -116.4(3) . .
O13 V1 V5 V2 5.1(3) . .
O19 V1 V5 V2 -20.7(3) . .
O10 V1 V5 V2 127.2(3) . .
O9 V1 V5 V2 165.0(3) . .
O3 V1 V5 V2 82.97(16) . .
O12 V1 V5 V9 179.7(3) . 7_556
O13 V1 V5 V9 -58.8(3) . 7_556
O19 V1 V5 V9 -84.6(3) . 7_556
O10 V1 V5 V9 63.3(3) . 7_556
O9 V1 V5 V9 101.1(3) . 7_556
O3 V1 V5 V9 19.06(17) . 7_556
O12 V1 V5 V4 115.5(3) . .
O13 V1 V5 V4 -123.0(3) . .
O19 V1 V5 V4 -148.8(3) . .
O10 V1 V5 V4 -0.9(3) . .
O9 V1 V5 V4 36.9(3) . .
O3 V1 V5 V4 -45.13(16) . .
O22 V3 V6 O1 7.8(3) . .
O10 V3 V6 O1 -84.6(3) . .
O14 V3 V6 O1 129.0(2) 7_556 .
O13 V3 V6 O1 98.1(3) 7_556 .
O20 V3 V6 O1 -113.3(3) . .
V7 V3 V6 O1 -179.15(12) 7_556 .
O22 V3 V6 O13 -90.3(4) . 7_556
O10 V3 V6 O13 177.3(4) . 7_556
O14 V3 V6 O13 30.9(4) 7_556 7_556
O20 V3 V6 O13 148.5(4) . 7_556
V7 V3 V6 O13 82.7(3) 7_556 7_556
O22 V3 V6 O13 144.8(4) . .
O10 V3 V6 O13 52.4(4) . .
O14 V3 V6 O13 -94.0(3) 7_556 .
O13 V3 V6 O13 -124.9(5) 7_556 .
O20 V3 V6 O13 23.6(3) . .
V7 V3 V6 O13 -42.2(3) 7_556 .
O22 V3 V6 O10 92.4(4) . .
O14 V3 V6 O10 -146.4(4) 7_556 .
O13 V3 V6 O10 -177.3(4) 7_556 .
O20 V3 V6 O10 -28.8(4) . .
V7 V3 V6 O10 -94.6(3) 7_556 .
O22 V3 V6 O10 -125.8(4) . 7_556
O10 V3 V6 O10 141.8(4) . 7_556
O14 V3 V6 O10 -4.6(3) 7_556 7_556
O13 V3 V6 O10 -35.6(4) 7_556 7_556
O20 V3 V6 O10 113.0(3) . 7_556
V7 V3 V6 O10 47.2(3) 7_556 7_556
O22 V3 V6 V1 -110.2(3) . 7_556
O10 V3 V6 V1 157.4(3) . 7_556
O14 V3 V6 V1 11.0(2) 7_556 7_556
O13 V3 V6 V1 -19.9(3) 7_556 7_556
O20 V3 V6 V1 128.6(3) . 7_556
V7 V3 V6 V1 62.84(14) 7_556 7_556
O22 V3 V6 V3 -172.2(3) . 7_556
O10 V3 V6 V3 95.4(3) . 7_556
O14 V3 V6 V3 -51.0(2) 7_556 7_556
O13 V3 V6 V3 -81.9(3) 7_556 7_556
O20 V3 V6 V3 66.7(3) . 7_556
V7 V3 V6 V3 0.85(12) 7_556 7_556
O18 V2 V7 O24 6.9(5) . .
O19 V2 V7 O24 127.5(4) . .
O14 V2 V7 O24 101.4(5) . .
O15 V2 V7 O24 -116.2(4) . .
O16 V2 V7 O24 -77.3(4) . .
V5 V2 V7 O24 176.9(3) . .
O18 V2 V7 O14 -94.4(4) . .
O19 V2 V7 O14 26.1(4) . .
O15 V2 V7 O14 142.5(4) . .
O16 V2 V7 O14 -178.7(4) . .
V5 V2 V7 O14 75.5(4) . .
O18 V2 V7 O23 140.3(4) . 7_556
O19 V2 V7 O23 -99.2(3) . 7_556
O14 V2 V7 O23 -125.3(4) . 7_556
O15 V2 V7 O23 17.2(3) . 7_556
O16 V2 V7 O23 56.0(3) . 7_556
V5 V2 V7 O23 -49.8(3) . 7_556
O18 V2 V7 O20 -125.8(4) . 7_556
O19 V2 V7 O20 -5.2(3) . 7_556
O14 V2 V7 O20 -31.3(4) . 7_556
O15 V2 V7 O20 111.1(3) . 7_556
O16 V2 V7 O20 149.9(4) . 7_556
V5 V2 V7 O20 44.2(3) . 7_556
O18 V2 V7 O16 84.3(4) . .
O19 V2 V7 O16 -155.2(4) . .
O14 V2 V7 O16 178.7(4) . .
O15 V2 V7 O16 -38.8(4) . .
V5 V2 V7 O16 -105.7(3) . .
O18 V2 V7 V3 -110.4(3) . 7_556
O19 V2 V7 V3 10.1(2) . 7_556
O14 V2 V7 V3 -16.0(3) . 7_556
O15 V2 V7 V3 126.5(3) . 7_556
O16 V2 V7 V3 165.3(3) . 7_556
V5 V2 V7 V3 59.55(14) . 7_556
O18 V2 V7 V4 -176.5(3) . 7_556
O19 V2 V7 V4 -56.0(3) . 7_556
O14 V2 V7 V4 -82.1(3) . 7_556
O15 V2 V7 V4 60.4(3) . 7_556
O16 V2 V7 V4 99.2(3) . 7_556
V5 V2 V7 V4 -6.52(18) . 7_556
O18 V2 V7 V8 120.6(3) . .
O19 V2 V7 V8 -118.9(2) . .
O14 V2 V7 V8 -145.0(3) . .
O15 V2 V7 V8 -2.5(3) . .
O16 V2 V7 V8 36.3(3) . .
V5 V2 V7 V8 -69.45(14) . .
O24 V7 V8 O8 -8.1(5) . .
O14 V7 V8 O8 -143.2(3) . .
O23 V7 V8 O8 89.8(4) 7_556 .
O20 V7 V8 O8 123.6(3) 7_556 .
O16 V7 V8 O8 -86.0(4) . .
V3 V7 V8 O8 174.1(3) 7_556 .
V4 V7 V8 O8 108.3(3) 7_556 .
V2 V7 V8 O8 -122.1(3) . .
O24 V7 V8 O2 -127.2(5) . .
O14 V7 V8 O2 97.7(3) . .
O23 V7 V8 O2 -29.3(4) 7_556 .
O20 V7 V8 O2 4.5(4) 7_556 .
O16 V7 V8 O2 154.9(4) . .
V3 V7 V8 O2 55.0(3) 7_556 .
V4 V7 V8 O2 -10.8(3) 7_556 .
V2 V7 V8 O2 118.8(3) . .
O24 V7 V8 O23 -97.9(5) . 7_556
O14 V7 V8 O23 127.0(4) . 7_556
O20 V7 V8 O23 33.8(4) 7_556 7_556
O16 V7 V8 O23 -175.8(4) . 7_556
V3 V7 V8 O23 84.3(3) 7_556 7_556
V4 V7 V8 O23 18.5(3) 7_556 7_556
V2 V7 V8 O23 148.1(3) . 7_556
O24 V7 V8 O6 112.1(5) . .
O14 V7 V8 O6 -23.0(4) . .
O23 V7 V8 O6 -150.0(4) 7_556 .
O20 V7 V8 O6 -116.2(4) 7_556 .
O16 V7 V8 O6 34.2(4) . .
V3 V7 V8 O6 -65.7(3) 7_556 .
V4 V7 V8 O6 -131.5(3) 7_556 .
V2 V7 V8 O6 -1.9(3) . .
O24 V7 V8 O16 77.9(5) . .
O14 V7 V8 O16 -57.2(3) . .
O23 V7 V8 O16 175.8(4) 7_556 .
O20 V7 V8 O16 -150.4(4) 7_556 .
V3 V7 V8 O16 -99.8(3) 7_556 .
V4 V7 V8 O16 -165.6(3) 7_556 .
V2 V7 V8 O16 -36.1(3) . .
O24 V7 V8 O4 158.7(4) . .
O14 V7 V8 O4 23.6(3) . .
O23 V7 V8 O4 -103.3(4) 7_556 .
O20 V7 V8 O4 -69.5(3) 7_556 .
O16 V7 V8 O4 80.8(3) . .
V3 V7 V8 O4 -19.02(19) 7_556 .
V4 V7 V8 O4 -84.81(18) 7_556 .
V2 V7 V8 O4 44.77(18) . .
O24 V7 V8 V10 -176.0(4) . .
O14 V7 V8 V10 48.9(3) . .
O23 V7 V8 V10 -78.1(3) 7_556 .
O20 V7 V8 V10 -44.3(3) 7_556 .
O16 V7 V8 V10 106.1(3) . .
V3 V7 V8 V10 6.25(18) 7_556 .
V4 V7 V8 V10 -59.54(13) 7_556 .
V2 V7 V8 V10 70.04(13) . .
O8 V8 V10 O7 8.0(3) . .
O2 V8 V10 O7 100.7(3) . .
O23 V8 V10 O7 126.9(2) 7_556 .
O6 V8 V10 O7 -80.2(3) . .
O16 V8 V10 O7 -111.7(3) . .
O4 V8 V10 O7 -159.17(17) . .
V7 V8 V10 O7 175.80(11) . .
O8 V8 V10 O2 147.6(4) . 7_556
O2 V8 V10 O2 -119.7(5) . 7_556
O23 V8 V10 O2 -93.4(3) 7_556 7_556
O6 V8 V10 O2 59.4(4) . 7_556
O16 V8 V10 O2 27.9(4) . 7_556
O4 V8 V10 O2 -19.6(3) . 7_556
V7 V8 V10 O2 -44.6(2) . 7_556
O8 V8 V10 O2 -92.8(4) . .
O23 V8 V10 O2 26.2(4) 7_556 .
O6 V8 V10 O2 179.1(4) . .
O16 V8 V10 O2 147.5(4) . .
O4 V8 V10 O2 100.1(4) . .
V7 V8 V10 O2 75.1(3) . .
O8 V8 V10 O6 -123.5(3) . 7_556
O2 V8 V10 O6 -30.7(4) . 7_556
O23 V8 V10 O6 -4.5(3) 7_556 7_556
O6 V8 V10 O6 148.4(4) . 7_556
O16 V8 V10 O6 116.9(4) . 7_556
O4 V8 V10 O6 69.4(3) . 7_556
V7 V8 V10 O6 44.4(3) . 7_556
O8 V8 V10 O6 88.1(4) . .
O2 V8 V10 O6 -179.1(4) . .
O23 V8 V10 O6 -152.9(4) 7_556 .
O16 V8 V10 O6 -31.6(4) . .
O4 V8 V10 O6 -79.0(3) . .
V7 V8 V10 O6 -104.0(3) . .
O8 V8 V10 V8 -172.0(3) . 7_556
O2 V8 V10 V8 -79.3(3) . 7_556
O23 V8 V10 V8 -53.1(2) 7_556 7_556
O6 V8 V10 V8 99.8(3) . 7_556
O16 V8 V10 V8 68.3(3) . 7_556
O4 V8 V10 V8 20.83(17) . 7_556
V7 V8 V10 V8 -4.20(11) . 7_556
O8 V8 V10 V9 124.5(3) . 7_556
O2 V8 V10 V9 -142.7(3) . 7_556
O23 V8 V10 V9 -116.5(2) 7_556 7_556
O6 V8 V10 V9 36.4(3) . 7_556
O16 V8 V10 V9 4.8(3) . 7_556
O4 V8 V10 V9 -42.61(18) . 7_556
V7 V8 V10 V9 -67.64(13) . 7_556
O8 V8 V10 V9 -110.3(3) . .
O2 V8 V10 V9 -17.5(3) . .
O23 V8 V10 V9 8.7(3) 7_556 .
O6 V8 V10 V9 161.6(3) . .
O16 V8 V10 V9 130.0(3) . .
O4 V8 V10 V9 82.59(18) . .
V7 V8 V10 V9 57.56(13) . .
O5 V9 V10 O7 -7.1(3) . .
O11 V9 V10 O7 -124.3(3) 7_556 .
O2 V9 V10 O7 -100.4(3) . .
O15 V9 V10 O7 113.1(3) 7_556 .
O6 V9 V10 O7 79.5(3) 7_556 .
V5 V9 V10 O7 -176.19(12) 7_556 .
O5 V9 V10 O2 -147.1(3) . 7_556
O11 V9 V10 O2 95.6(3) 7_556 7_556
O2 V9 V10 O2 119.5(5) . 7_556
O15 V9 V10 O2 -27.0(4) 7_556 7_556
O6 V9 V10 O2 -60.6(4) 7_556 7_556
V5 V9 V10 O2 43.7(3) 7_556 7_556
O5 V9 V10 O2 93.4(4) . .
O11 V9 V10 O2 -23.9(4) 7_556 .
O15 V9 V10 O2 -146.4(4) 7_556 .
O6 V9 V10 O2 179.9(4) 7_556 .
V5 V9 V10 O2 -75.7(3) 7_556 .
O5 V9 V10 O6 -86.6(4) . 7_556
O11 V9 V10 O6 156.2(4) 7_556 7_556
O2 V9 V10 O6 -179.9(4) . 7_556
O15 V9 V10 O6 33.6(4) 7_556 7_556
V5 V9 V10 O6 104.3(3) 7_556 7_556
O5 V9 V10 O6 125.1(3) . .
O11 V9 V10 O6 7.9(4) 7_556 .
O2 V9 V10 O6 31.7(4) . .
O15 V9 V10 O6 -114.7(4) 7_556 .
O6 V9 V10 O6 -148.3(4) 7_556 .
V5 V9 V10 O6 -44.0(3) 7_556 .
O5 V9 V10 V8 -123.6(3) . 7_556
O11 V9 V10 V8 119.2(3) 7_556 7_556
O2 V9 V10 V8 143.1(3) . 7_556
O15 V9 V10 V8 -3.4(3) 7_556 7_556
O6 V9 V10 V8 -37.0(3) 7_556 7_556
V5 V9 V10 V8 67.32(14) 7_556 7_556
O5 V9 V10 V8 111.1(3) . .
O11 V9 V10 V8 -6.1(3) 7_556 .
O2 V9 V10 V8 17.7(3) . .
O15 V9 V10 V8 -128.7(3) 7_556 .
O6 V9 V10 V8 -162.3(3) 7_556 .
V5 V9 V10 V8 -58.03(14) 7_556 .
O5 V9 V10 V9 172.9(3) . 7_556
O11 V9 V10 V9 55.7(3) 7_556 7_556
O2 V9 V10 V9 79.6(3) . 7_556
O15 V9 V10 V9 -66.9(3) 7_556 7_556
O6 V9 V10 V9 -100.5(3) 7_556 7_556
V5 V9 V10 V9 3.81(12) 7_556 7_556
O13 V6 O1 Mn3 -96.5(3) 7_556 7_556
O13 V6 O1 Mn3 83.5(3) . 7_556
O10 V6 O1 Mn3 174.9(3) . 7_556
O10 V6 O1 Mn3 -5.1(3) 7_556 7_556
V1 V6 O1 Mn3 -49.69(17) 7_556 7_556
V3 V6 O1 Mn3 -142.51(17) . 7_556
V3 V6 O1 Mn3 37.49(17) 7_556 7_556
O13 V6 O1 Mn3 83.5(3) 7_556 .
O13 V6 O1 Mn3 -96.5(3) . .
O10 V6 O1 Mn3 -5.1(3) . .
O10 V6 O1 Mn3 174.9(3) 7_556 .
V1 V6 O1 Mn3 130.31(17) 7_556 .
V3 V6 O1 Mn3 37.49(17) . .
V3 V6 O1 Mn3 -142.51(17) 7_556 .
O30 Mn3 O1 V6 -97.1(8) . .
O29 Mn3 O1 V6 -12.8(6) . .
O5 Mn3 O1 V6 72.7(19) 22_676 .
O7 Mn3 O1 V6 180.000(1) 27_556 .
O31 Mn3 O1 V6 66.9(8) . .
Mn3 Mn3 O1 V6 180.000(2) 7_556 .
O30 Mn3 O1 Mn3 82.9(8) . 7_556
O29 Mn3 O1 Mn3 167.2(6) . 7_556
O5 Mn3 O1 Mn3 -107.3(19) 22_676 7_556
O7 Mn3 O1 Mn3 0.0 27_556 7_556
O31 Mn3 O1 Mn3 -113.1(8) . 7_556
O7 V10 O2 V8 -103.8(2) . .
O2 V10 O2 V8 76.2(2) 7_556 .
O6 V10 O2 V8 152.4(3) 7_556 .
O6 V10 O2 V8 0.6(3) . .
V8 V10 O2 V8 116.0(2) 7_556 .
V9 V10 O2 V8 36.8(3) 7_556 .
V9 V10 O2 V8 152.4(5) . .
O7 V10 O2 V9 103.8(2) . .
O2 V10 O2 V9 -76.2(2) 7_556 .
O6 V10 O2 V9 0.0(3) 7_556 .
O6 V10 O2 V9 -151.8(3) . .
V8 V10 O2 V9 -36.4(3) 7_556 .
V8 V10 O2 V9 -152.4(5) . .
V9 V10 O2 V9 -115.6(2) 7_556 .
O8 V8 O2 V10 97.8(4) . .
O23 V8 O2 V10 -159.8(3) 7_556 .
O6 V8 O2 V10 -0.6(3) . .
O16 V8 O2 V10 -91.0(8) . .
O4 V8 O2 V10 -74.1(3) . .
V7 V8 O2 V10 -142.74(19) . .
O8 V8 O2 V9 -131.4(6) . .
O23 V8 O2 V9 -29.0(6) 7_556 .
O6 V8 O2 V9 130.2(6) . .
O16 V8 O2 V9 39.8(12) . .
O4 V8 O2 V9 56.7(6) . .
V10 V8 O2 V9 130.8(8) . .
V7 V8 O2 V9 -11.9(7) . .
O5 V9 O2 V10 -95.6(4) . .
O11 V9 O2 V10 161.2(3) 7_556 .
O15 V9 O2 V10 86.0(7) 7_556 .
O6 V9 O2 V10 0.0(3) 7_556 .
V5 V9 O2 V10 144.13(19) 7_556 .
O5 V9 O2 V8 134.1(6) . .
O11 V9 O2 V8 30.9(6) 7_556 .
O15 V9 O2 V8 -44.4(11) 7_556 .
O6 V9 O2 V8 -130.4(7) 7_556 .
V5 V9 O2 V8 13.8(8) 7_556 .
V10 V9 O2 V8 -130.4(8) . .
O3 P1 O3 V1 -57.2(3) 7_556 .
O4 P1 O3 V1 -178.1(4) 7_556 .
O4 P1 O3 V1 63.0(6) . .
O3 P1 O3 V4 173.0(6) 7_556 .
O4 P1 O3 V4 52.2(5) 7_556 .
O4 P1 O3 V4 -66.8(5) . .
O12 V1 O3 P1 -175.1(8) . .
O13 V1 O3 P1 40.1(5) . .
O19 V1 O3 P1 -50.7(5) . .
O10 V1 O3 P1 122.5(5) . .
O9 V1 O3 P1 -132.3(5) . .
V5 V1 O3 P1 -88.3(5) . .
O12 V1 O3 V4 -32.3(10) . .
O13 V1 O3 V4 -177.2(3) . .
O19 V1 O3 V4 92.0(2) . .
O10 V1 O3 V4 -94.7(3) . .
O9 V1 O3 V4 10.5(2) . .
V5 V1 O3 V4 54.48(15) . .
O17 V4 O3 P1 -177(2) . .
O23 V4 O3 P1 -39.8(5) . .
O11 V4 O3 P1 50.7(5) . .
O20 V4 O3 P1 -125.5(5) . .
O9 V4 O3 P1 132.9(5) . .
V7 V4 O3 P1 -80.4(4) 7_556 .
V5 V4 O3 P1 89.0(5) . .
O17 V4 O3 V1 39(2) . .
O23 V4 O3 V1 176.7(2) . .
O11 V4 O3 V1 -92.8(3) . .
O20 V4 O3 V1 90.9(3) . .
O9 V4 O3 V1 -10.6(2) . .
V7 V4 O3 V1 136.02(19) 7_556 .
V5 V4 O3 V1 -54.56(15) . .
O3 P1 O4 V8 -58.3(6) 7_556 .
O3 P1 O4 V8 -179.2(4) . .
O4 P1 O4 V8 61.6(4) 7_556 .
O8 V8 O4 P1 174.1(12) . .
O2 V8 O4 P1 -44.4(5) . .
O23 V8 O4 P1 48.4(5) 7_556 .
O6 V8 O4 P1 -128.4(6) . .
O16 V8 O4 P1 129.1(5) . .
V10 V8 O4 P1 -82.9(5) . .
V7 V8 O4 P1 84.2(5) . .
O11 V9 O5 Mn3 36.8(8) 7_556 30_665
O2 V9 O5 Mn3 -57.9(8) . 30_665
O15 V9 O5 Mn3 121.5(7) 7_556 30_665
O6 V9 O5 Mn3 -139.9(7) 7_556 30_665
V5 V9 O5 Mn3 77.9(7) 7_556 30_665
V10 V9 O5 Mn3 -96.8(7) . 30_665
O8 V8 O6 V9 160.2(4) . 7_556
O2 V8 O6 V9 -97.1(4) . 7_556
O23 V8 O6 V9 -17.9(10) 7_556 7_556
O16 V8 O6 V9 61.1(4) . 7_556
O4 V8 O6 V9 -8.9(3) . 7_556
V10 V8 O6 V9 -97.7(4) . 7_556
V7 V8 O6 V9 38.3(5) . 7_556
O8 V8 O6 V10 -102.1(3) . .
O2 V8 O6 V10 0.6(3) . .
O23 V8 O6 V10 79.8(8) 7_556 .
O16 V8 O6 V10 158.7(3) . .
O4 V8 O6 V10 88.8(3) . .
V7 V8 O6 V10 136.0(2) . .
O7 V10 O6 V8 118.57(19) . .
O2 V10 O6 V8 -122.6(3) 7_556 .
O2 V10 O6 V8 -0.6(3) . .
O6 V10 O6 V8 -61.43(19) 7_556 .
V8 V10 O6 V8 -103.4(2) 7_556 .
V9 V10 O6 V8 -122.6(4) 7_556 .
V9 V10 O6 V8 -20.1(3) . .
O7 V10 O6 V9 -118.86(19) . 7_556
O2 V10 O6 V9 0.0(3) 7_556 7_556
O2 V10 O6 V9 122.0(3) . 7_556
O6 V10 O6 V9 61.1(2) 7_556 7_556
V8 V10 O6 V9 19.2(3) 7_556 7_556
V8 V10 O6 V9 122.6(4) . 7_556
V9 V10 O6 V9 102.5(2) . 7_556
O2 V10 O7 Mn3 88.6(3) 7_556 27_546
O2 V10 O7 Mn3 -91.4(3) . 27_546
O6 V10 O7 Mn3 -2.2(3) 7_556 27_546
O6 V10 O7 Mn3 177.8(3) . 27_546
V8 V10 O7 Mn3 42.26(17) 7_556 27_546
V8 V10 O7 Mn3 -137.74(17) . 27_546
V9 V10 O7 Mn3 134.32(17) 7_556 27_546
V9 V10 O7 Mn3 -45.68(17) . 27_546
O2 V10 O7 Mn3 -91.4(3) 7_556 29_545
O2 V10 O7 Mn3 88.6(3) . 29_545
O6 V10 O7 Mn3 177.8(3) 7_556 29_545
O6 V10 O7 Mn3 -2.2(3) . 29_545
V8 V10 O7 Mn3 -137.74(17) 7_556 29_545
V8 V10 O7 Mn3 42.26(17) . 29_545
V9 V10 O7 Mn3 -45.68(17) 7_556 29_545
V9 V10 O7 Mn3 134.32(17) . 29_545
O2 V8 O8 Mn1 110.6(9) . 30_665
O23 V8 O8 Mn1 15.1(9) 7_556 30_665
O6 V8 O8 Mn1 -164.2(8) . 30_665
O16 V8 O8 Mn1 -66.2(9) . 30_665
O4 V8 O8 Mn1 -109.2(14) . 30_665
V10 V8 O8 Mn1 151.0(8) . 30_665
V7 V8 O8 Mn1 -22.7(9) . 30_665
O17 V4 O9 V1 -158.5(4) . .
O23 V4 O9 V1 34.7(9) . .
O11 V4 O9 V1 101.7(4) . .
O20 V4 O9 V1 -55.8(4) . .
O3 V4 O9 V1 15.0(3) . .
V7 V4 O9 V1 -35.7(5) 7_556 .
V5 V4 O9 V1 99.9(4) . .
O17 V4 O9 V5 101.6(3) . .
O23 V4 O9 V5 -65.2(8) . .
O11 V4 O9 V5 1.8(3) . .
O20 V4 O9 V5 -155.7(3) . .
O3 V4 O9 V5 -85.0(3) . .
V7 V4 O9 V5 -135.66(19) 7_556 .
O17 V4 O9 Mn1 -35.9(5) . .
O23 V4 O9 Mn1 157.3(5) . .
O11 V4 O9 Mn1 -135.8(4) . .
O20 V4 O9 Mn1 66.8(4) . .
O3 V4 O9 Mn1 137.5(5) . .
V7 V4 O9 Mn1 86.8(4) 7_556 .
V5 V4 O9 Mn1 -137.5(5) . .
O12 V1 O9 V4 152.3(4) . .
O13 V1 O9 V4 -39.8(10) . .
O19 V1 O9 V4 -104.0(4) . .
O10 V1 O9 V4 53.9(4) . .
O3 V1 O9 V4 -15.0(3) . .
V5 V1 O9 V4 -100.4(4) . .
O12 V1 O9 V5 -107.3(3) . .
O13 V1 O9 V5 60.6(9) . .
O19 V1 O9 V5 -3.6(3) . .
O10 V1 O9 V5 154.2(3) . .
O3 V1 O9 V5 85.4(3) . .
O12 V1 O9 Mn1 12.8(3) . .
O13 V1 O9 Mn1 -179.3(8) . .
O19 V1 O9 Mn1 116.5(3) . .
O10 V1 O9 Mn1 -85.7(3) . .
O3 V1 O9 Mn1 -154.5(3) . .
V5 V1 O9 Mn1 120.1(3) . .
O21 V5 O9 V4 -118.0(3) . .
O19 V5 O9 V4 124.7(3) . .
O11 V5 O9 V4 -1.8(3) . .
O15 V5 O9 V4 61.1(6) . .
V2 V5 O9 V4 104.4(2) . .
V9 V5 O9 V4 18.5(3) 7_556 .
V1 V5 O9 V4 121.0(3) . .
O21 V5 O9 V1 120.9(3) . .
O19 V5 O9 V1 3.7(3) . .
O11 V5 O9 V1 -122.8(3) . .
O15 V5 O9 V1 -59.9(6) . .
V2 V5 O9 V1 -16.6(3) . .
V9 V5 O9 V1 -102.5(2) 7_556 .
V4 V5 O9 V1 -121.0(3) . .
O21 V5 O9 Mn1 25.3(4) . .
O19 V5 O9 Mn1 -92.0(4) . .
O11 V5 O9 Mn1 141.5(4) . .
O15 V5 O9 Mn1 -155.6(4) . .
V2 V5 O9 Mn1 -112.3(3) . .
V9 V5 O9 Mn1 161.9(2) 7_556 .
V4 V5 O9 Mn1 143.3(5) . .
V1 V5 O9 Mn1 -95.7(4) . .
O21 Mn1 O9 V4 136.0(4) 25_566 .
O26 Mn1 O9 V4 41.2(5) . .
O8 Mn1 O9 V4 -84.7(9) 22_676 .
O25 Mn1 O9 V4 -43.2(5) . .
O12 Mn1 O9 V4 -142.8(5) . .
O21 Mn1 O9 V1 -90.9(3) 25_566 .
O26 Mn1 O9 V1 174.2(3) . .
O8 Mn1 O9 V1 48.4(9) 22_676 .
O25 Mn1 O9 V1 89.9(3) . .
O12 Mn1 O9 V1 -9.7(2) . .
O21 Mn1 O9 V5 6.6(4) 25_566 .
O26 Mn1 O9 V5 -88.3(4) . .
O8 Mn1 O9 V5 145.9(7) 22_676 .
O25 Mn1 O9 V5 -172.6(4) . .
O12 Mn1 O9 V5 87.8(4) . .
O22 V3 O10 V1 156.2(5) . .
O14 V3 O10 V1 -29.8(9) 7_556 .
O13 V3 O10 V1 -102.3(5) 7_556 .
O20 V3 O10 V1 54.5(5) . .
V7 V3 O10 V1 31.7(6) 7_556 .
V6 V3 O10 V1 -104.0(5) . .
O22 V3 O10 V6 -99.8(4) . .
O14 V3 O10 V6 74.2(6) 7_556 .
O13 V3 O10 V6 1.7(3) 7_556 .
O20 V3 O10 V6 158.5(3) . .
V7 V3 O10 V6 135.72(19) 7_556 .
O12 V1 O10 V3 -150.7(5) . .
O13 V1 O10 V3 104.4(5) . .
O19 V1 O10 V3 30.8(10) . .
O9 V1 O10 V3 -57.0(5) . .
O3 V1 O10 V3 12.5(4) . .
V5 V1 O10 V3 -32.3(6) . .
O12 V1 O10 V6 104.1(3) . .
O13 V1 O10 V6 -0.8(3) . .
O19 V1 O10 V6 -74.4(8) . .
O9 V1 O10 V6 -162.2(3) . .
O3 V1 O10 V6 -92.7(3) . .
V5 V1 O10 V6 -137.52(19) . .
O1 V6 O10 V3 113.2(2) . .
O13 V6 O10 V3 -1.8(3) 7_556 .
O13 V6 O10 V3 -131.1(3) . .
O10 V6 O10 V3 -66.8(2) 7_556 .
V1 V6 O10 V3 -24.6(3) 7_556 .
V3 V6 O10 V3 -108.7(2) 7_556 .
O1 V6 O10 V1 -114.9(2) . .
O13 V6 O10 V1 130.2(3) 7_556 .
O13 V6 O10 V1 0.8(3) . .
O10 V6 O10 V1 65.1(2) 7_556 .
V1 V6 O10 V1 107.4(2) 7_556 .
V3 V6 O10 V1 131.9(4) . .
V3 V6 O10 V1 23.2(3) 7_556 .
O21 V5 O11 V9 -102.2(4) . 7_556
O19 V5 O11 V9 77.6(4) . 7_556
O15 V5 O11 V9 1.4(3) . 7_556
O9 V5 O11 V9 152.0(3) . 7_556
V2 V5 O11 V9 35.2(3) . 7_556
V4 V5 O11 V9 150.1(5) . 7_556
V1 V5 O11 V9 116.2(2) . 7_556
O21 V5 O11 V4 107.7(4) . .
O19 V5 O11 V4 -72.5(4) . .
O15 V5 O11 V4 -148.7(3) . .
O9 V5 O11 V4 1.9(3) . .
V2 V5 O11 V4 -114.9(2) . .
V9 V5 O11 V4 -150.1(5) 7_556 .
V1 V5 O11 V4 -33.9(3) . .
O17 V4 O11 V5 -100.8(4) . .
O23 V4 O11 V5 158.0(3) . .
O20 V4 O11 V5 82.1(8) . .
O9 V4 O11 V5 -1.9(3) . .
O3 V4 O11 V5 72.7(3) . .
V7 V4 O11 V5 141.52(18) 7_556 .
O17 V4 O11 V9 136.2(6) . 7_556
O23 V4 O11 V9 35.0(6) . 7_556
O20 V4 O11 V9 -40.9(11) . 7_556
O9 V4 O11 V9 -124.9(6) . 7_556
O3 V4 O11 V9 -50.3(6) . 7_556
V7 V4 O11 V9 18.5(8) 7_556 7_556
V5 V4 O11 V9 -123.0(8) . 7_556
O13 V1 O12 Mn1 171.5(3) . .
O19 V1 O12 Mn1 -93.7(3) . .
O10 V1 O12 Mn1 86.8(3) . .
O9 V1 O12 Mn1 -12.5(3) . .
O3 V1 O12 Mn1 28.2(11) . .
V5 V1 O12 Mn1 -53.8(3) . .
O21 Mn1 O12 V1 120.2(4) 25_566 .
O26 Mn1 O12 V1 31.0(16) . .
O9 Mn1 O12 V1 12.0(3) . .
O8 Mn1 O12 V1 -152.1(3) 22_676 .
O25 Mn1 O12 V1 -70.0(4) . .
O1 V6 O13 V1 106.3(2) . .
O13 V6 O13 V1 -73.7(2) 7_556 .
O10 V6 O13 V1 -0.8(3) . .
O10 V6 O13 V1 -147.8(3) 7_556 .
V1 V6 O13 V1 -115.2(2) 7_556 .
V3 V6 O13 V1 -31.8(3) . .
V3 V6 O13 V1 -149.5(5) 7_556 .
O1 V6 O13 V3 -104.2(2) . 7_556
O13 V6 O13 V3 75.8(2) 7_556 7_556
O10 V6 O13 V3 148.7(3) . 7_556
O10 V6 O13 V3 1.8(3) 7_556 7_556
V1 V6 O13 V3 34.3(3) 7_556 7_556
V3 V6 O13 V3 117.7(2) . 7_556
O12 V1 O13 V6 -95.5(4) . .
O19 V1 O13 V6 159.9(3) . .
O10 V1 O13 V6 0.8(3) . .
O9 V1 O13 V6 97.1(9) . .
O3 V1 O13 V6 73.4(3) . .
V5 V1 O13 V6 144.05(18) . .
O12 V1 O13 V3 144.0(6) . 7_556
O19 V1 O13 V3 39.3(7) . 7_556
O10 V1 O13 V3 -119.7(7) . 7_556
O9 V1 O13 V3 -23.4(14) . 7_556
O3 V1 O13 V3 -47.1(7) . 7_556
V5 V1 O13 V3 23.5(8) . 7_556
O24 V7 O14 V2 -100.3(5) . .
O23 V7 O14 V2 70.6(4) 7_556 .
O20 V7 O14 V2 152.9(3) 7_556 .
O16 V7 O14 V2 -0.9(3) . .
V3 V7 O14 V2 156.5(5) 7_556 .
V4 V7 O14 V2 116.5(2) 7_556 .
V8 V7 O14 V2 34.5(3) . .
O24 V7 O14 V3 103.2(4) . 7_556
O23 V7 O14 V3 -86.0(4) 7_556 7_556
O20 V7 O14 V3 -3.7(3) 7_556 7_556
O16 V7 O14 V3 -157.4(3) . 7_556
V4 V7 O14 V3 -40.0(3) 7_556 7_556
V8 V7 O14 V3 -122.1(2) . 7_556
V2 V7 O14 V3 -156.5(5) . 7_556
O18 V2 O14 V7 96.3(4) . .
O19 V2 O14 V7 -158.7(3) . .
O15 V2 O14 V7 -83.1(7) . .
O16 V2 O14 V7 0.9(3) . .
V5 V2 O14 V7 -139.6(2) . .
O18 V2 O14 V3 -131.8(7) . 7_556
O19 V2 O14 V3 -26.9(7) . 7_556
O15 V2 O14 V3 48.7(11) . 7_556
O16 V2 O14 V3 132.7(7) . 7_556
V5 V2 O14 V3 -7.8(8) . 7_556
V7 V2 O14 V3 131.8(9) . 7_556
O18 V2 O15 V9 -157.3(5) . 7_556
O19 V2 O15 V9 99.6(4) . 7_556
O14 V2 O15 V9 22.2(9) . 7_556
O16 V2 O15 V9 -57.7(4) . 7_556
V5 V2 O15 V9 101.2(5) . 7_556
V7 V2 O15 V9 -32.3(6) . 7_556
O18 V2 O15 V5 101.5(4) . .
O19 V2 O15 V5 -1.6(3) . .
O14 V2 O15 V5 -79.1(7) . .
O16 V2 O15 V5 -158.9(3) . .
V7 V2 O15 V5 -133.48(19) . .
O21 V5 O15 V2 -115.8(3) . .
O19 V5 O15 V2 1.6(3) . .
O11 V5 O15 V2 127.7(3) . .
O9 V5 O15 V2 65.1(6) . .
V9 V5 O15 V2 129.0(4) 7_556 .
V4 V5 O15 V2 105.6(2) . .
V1 V5 O15 V2 24.8(3) . .
O21 V5 O15 V9 115.2(3) . 7_556
O19 V5 O15 V9 -127.4(3) . 7_556
O11 V5 O15 V9 -1.4(3) . 7_556
O9 V5 O15 V9 -64.0(6) . 7_556
V2 V5 O15 V9 -129.0(4) . 7_556
V4 V5 O15 V9 -23.4(3) . 7_556
V1 V5 O15 V9 -104.2(2) . 7_556
O18 V2 O16 V8 156.7(4) . .
O19 V2 O16 V8 -33.4(10) . .
O14 V2 O16 V8 -98.9(4) . .
O15 V2 O16 V8 54.7(4) . .
V5 V2 O16 V8 34.2(5) . .
V7 V2 O16 V8 -98.1(4) . .
O18 V2 O16 V7 -105.3(4) . .
O19 V2 O16 V7 64.7(8) . .
O14 V2 O16 V7 -0.8(3) . .
O15 V2 O16 V7 152.8(3) . .
V5 V2 O16 V7 132.3(2) . .
O8 V8 O16 V2 -158.8(4) . .
O2 V8 O16 V2 29.8(10) . .
O23 V8 O16 V2 100.9(4) 7_556 .
O6 V8 O16 V2 -58.0(4) . .
O4 V8 O16 V2 12.2(3) . .
V10 V8 O16 V2 -36.5(5) . .
V7 V8 O16 V2 98.4(4) . .
O8 V8 O16 V7 102.8(3) . .
O2 V8 O16 V7 -68.5(8) . .
O23 V8 O16 V7 2.5(2) 7_556 .
O6 V8 O16 V7 -156.4(3) . .
O4 V8 O16 V7 -86.2(3) . .
V10 V8 O16 V7 -134.89(19) . .
O24 V7 O16 V2 118.6(4) . .
O14 V7 O16 V2 0.8(3) . .
O23 V7 O16 V2 -126.0(3) 7_556 .
O20 V7 O16 V2 -62.1(6) 7_556 .
V3 V7 O16 V2 -16.5(3) 7_556 .
V4 V7 O16 V2 -107.3(2) 7_556 .
V8 V7 O16 V2 -123.4(3) . .
O24 V7 O16 V8 -118.1(4) . .
O14 V7 O16 V8 124.2(3) . .
O23 V7 O16 V8 -2.6(3) 7_556 .
O20 V7 O16 V8 61.3(6) 7_556 .
V3 V7 O16 V8 106.8(2) 7_556 .
V4 V7 O16 V8 16.1(3) 7_556 .
V2 V7 O16 V8 123.4(3) . .
O21 V5 O19 V2 101.9(4) . .
O11 V5 O19 V2 -77.9(4) . .
O15 V5 O19 V2 -1.7(3) . .
O9 V5 O19 V2 -152.1(3) . .
V9 V5 O19 V2 -35.6(3) 7_556 .
V4 V5 O19 V2 -117.6(2) . .
V1 V5 O19 V2 -148.2(4) . .
O21 V5 O19 V1 -109.9(4) . .
O11 V5 O19 V1 70.3(4) . .
O15 V5 O19 V1 146.5(3) . .
O9 V5 O19 V1 -3.9(3) . .
V2 V5 O19 V1 148.2(4) . .
V9 V5 O19 V1 112.6(2) 7_556 .
V4 V5 O19 V1 30.6(3) . .
O18 V2 O19 V5 -97.6(4) . .
O14 V2 O19 V5 156.0(3) . .
O15 V2 O19 V5 1.7(3) . .
O16 V2 O19 V5 92.7(8) . .
V7 V2 O19 V5 140.89(18) . .
O18 V2 O19 V1 140.2(6) . .
O14 V2 O19 V1 33.9(6) . .
O15 V2 O19 V1 -120.4(6) . .
O16 V2 O19 V1 -29.5(11) . .
V5 V2 O19 V1 -122.2(7) . .
V7 V2 O19 V1 18.7(7) . .
O12 V1 O19 V5 94.1(4) . .
O13 V1 O19 V5 -159.5(3) . .
O10 V1 O19 V5 -87.4(8) . .
O9 V1 O19 V5 3.9(3) . .
O3 V1 O19 V5 -70.0(3) . .
O12 V1 O19 V2 -144.4(6) . .
O13 V1 O19 V2 -38.0(6) . .
O10 V1 O19 V2 34.1(11) . .
O9 V1 O19 V2 125.4(6) . .
O3 V1 O19 V2 51.5(6) . .
V5 V1 O19 V2 121.5(7) . .
O22 V3 O20 V4 -164.3(5) . .
O10 V3 O20 V4 -59.5(5) . .
O14 V3 O20 V4 92.3(5) 7_556 .
O13 V3 O20 V4 14.6(10) 7_556 .
V7 V3 O20 V4 95.8(5) 7_556 .
V6 V3 O20 V4 -40.8(6) . .
O22 V3 O20 V7 99.8(4) . 7_556
O10 V3 O20 V7 -155.4(3) . 7_556
O14 V3 O20 V7 -3.5(3) 7_556 7_556
O13 V3 O20 V7 -81.2(7) 7_556 7_556
V6 V3 O20 V7 -136.59(17) . 7_556
O17 V4 O20 V3 166.3(5) . .
O23 V4 O20 V3 -93.6(4) . .
O11 V4 O20 V3 -16.7(10) . .
O9 V4 O20 V3 64.3(5) . .
O3 V4 O20 V3 -6.9(4) . .
V7 V4 O20 V3 -95.5(5) 7_556 .
V5 V4 O20 V3 41.9(6) . .
O17 V4 O20 V7 -98.2(3) . 7_556
O23 V4 O20 V7 1.9(3) . 7_556
O11 V4 O20 V7 78.9(8) . 7_556
O9 V4 O20 V7 159.9(3) . 7_556
O3 V4 O20 V7 88.6(3) . 7_556
V5 V4 O20 V7 137.47(18) . 7_556
O19 V5 O21 Mn1 -48.7(7) . 25_566
O11 V5 O21 Mn1 131.1(6) . 25_566
O15 V5 O21 Mn1 41.2(7) . 25_566
O9 V5 O21 Mn1 -139.2(6) . 25_566
V2 V5 O21 Mn1 -2.0(8) . 25_566
V9 V5 O21 Mn1 84.5(7) 7_556 25_566
V4 V5 O21 Mn1 177.3(5) . 25_566
V1 V5 O21 Mn1 -95.2(6) . 25_566
O17 V4 O23 V7 98.5(3) . 7_556
O11 V4 O23 V7 -160.1(3) . 7_556
O20 V4 O23 V7 -2.0(3) . 7_556
O9 V4 O23 V7 -94.7(7) . 7_556
O3 V4 O23 V7 -75.7(3) . 7_556
V5 V4 O23 V7 -143.35(15) . 7_556
O17 V4 O23 V8 -132.6(6) . 7_556
O11 V4 O23 V8 -31.2(6) . 7_556
O20 V4 O23 V8 126.9(6) . 7_556
O9 V4 O23 V8 34.2(11) . 7_556
O3 V4 O23 V8 53.2(6) . 7_556
V7 V4 O23 V8 128.9(7) 7_556 7_556
V5 V4 O23 V8 -14.4(7) . 7_556
O14 V7 O24 Mn2 -44.7(11) . .
O23 V7 O24 Mn2 143.9(8) 7_556 .
O20 V7 O24 Mn2 50.1(10) 7_556 .
O16 V7 O24 Mn2 -130.3(9) . .
V3 V7 O24 Mn2 4.6(11) 7_556 .
V4 V7 O24 Mn2 95.5(9) 7_556 .
V8 V7 O24 Mn2 -173.2(7) . .
V2 V7 O24 Mn2 -87.8(9) . .
O24 Mn2 O24 V7 -96.0(10) 11_564 .
O28A Mn2 O24 V7 28.4(13) . .
O28A Mn2 O24 V7 139.7(12) 11_564 .
O28 Mn2 O24 V7 50.6(14) . .
O28 Mn2 O24 V7 117.4(14) 11_564 .
O27 Mn2 O24 V7 -51.3(10) . .
O27 Mn2 O24 V7 -140.5(10) 11_564 .
